data_7058268
loop_
_publ_author_name
'Alexandru, Maria-Gabriela'
'Marino, Nadia'
'Visinescu, Diana'
'De Munno, Giovanni'
'Andruh, Marius'
'Bentama, Abdeslem'
'Lloret, Francesc'
'Julve, Miguel'

_publ_section_title
;
 A novel octacyanido dicobalt(iii) building block for the construction of
 heterometallic compounds
;
_journal_issue 17
_journal_name_full 'New Journal of Chemistry'
_journal_page_first 6675
_journal_paper_doi 10.1039/C9NJ00420C
_journal_volume 43
_journal_year 2019
_chemical_formula_moiety 'C22 H10 N12 Co2, 2(C24 H20 P), 2(H2 O)'
_chemical_formula_sum 'C70 H54 Co2 N12 O2 P2'
_chemical_formula_weight 1275.05
_space_group_crystal_system monoclinic
_space_group_IT_number 14
_space_group_name_Hall '-P 2ybc'
_space_group_name_H-M_alt 'P 1 21/c 1'
_symmetry_space_group_name_Hall '-P 2ybc'
_symmetry_space_group_name_H-M 'P 1 21/c 1'
_atom_sites_solution_hydrogens geom
_atom_sites_solution_primary direct
_atom_sites_solution_secondary difmap
_audit_creation_method SHELXL-2013
_audit_update_record
;
2019-01-21 deposited with the CCDC.    2019-03-27 downloaded from the CCDC.
;
_cell_angle_alpha 90
_cell_angle_beta 105.6720(10)
_cell_angle_gamma 90
_cell_formula_units_Z 2
_cell_length_a 9.0615(2)
_cell_length_b 25.7607(5)
_cell_length_c 13.9161(3)
_cell_measurement_reflns_used 9899
_cell_measurement_temperature 293(2)
_cell_measurement_theta_max 26.92
_cell_measurement_theta_min 2.19
_cell_volume 3127.68(12)
_computing_cell_refinement 'Bruker SAINT'
_computing_data_collection 'Bruker APEX2'
_computing_data_reduction 'Bruker SAINT'
_computing_molecular_graphics 'DIAMOND, a Crystal Impact software'
_computing_publication_material 'Bruker SHELXTL'
_computing_structure_refinement 'SHELXL-2013 (Sheldrick, 2013)'
_computing_structure_solution 'SHELXS-97 (Sheldrick, 2008)'
_diffrn_ambient_temperature 293(2)
_diffrn_measured_fraction_theta_full 0.999
_diffrn_measured_fraction_theta_max 0.999
_diffrn_measurement_device_type 'Bruker APEX-II CCD'
_diffrn_measurement_method '\f and \w scans'
_diffrn_radiation_type MoK\a
_diffrn_radiation_wavelength 0.71073
_diffrn_reflns_av_R_equivalents 0.0508
_diffrn_reflns_av_unetI/netI 0.0223
_diffrn_reflns_Laue_measured_fraction_full 0.999
_diffrn_reflns_Laue_measured_fraction_max 0.999
_diffrn_reflns_limit_h_max 11
_diffrn_reflns_limit_h_min -11
_diffrn_reflns_limit_k_max 34
_diffrn_reflns_limit_k_min -34
_diffrn_reflns_limit_l_max 18
_diffrn_reflns_limit_l_min -18
_diffrn_reflns_number 123588
_diffrn_reflns_point_group_measured_fraction_full 0.999
_diffrn_reflns_point_group_measured_fraction_max 0.999
_diffrn_reflns_theta_full 25.242
_diffrn_reflns_theta_max 27.999
_diffrn_reflns_theta_min 2.465
_diffrn_source 'sealed tube'
_exptl_absorpt_coefficient_mu 0.638
_exptl_absorpt_correction_T_max 0.7462
_exptl_absorpt_correction_T_min 0.6748
_exptl_absorpt_correction_type multi-scan
_exptl_absorpt_process_details 'SADABS-2008/1 - Bruker AXS area detector scaling and absorption correction'
_exptl_crystal_colour PALE-YELLOW
_exptl_crystal_density_diffrn 1.354
_exptl_crystal_description BLOCK
_exptl_crystal_F_000 1316
_exptl_crystal_size_max 0.250
_exptl_crystal_size_mid 0.170
_exptl_crystal_size_min 0.150
_refine_diff_density_max 0.319
_refine_diff_density_min -0.304
_refine_diff_density_rms 0.046
_refine_ls_extinction_method none
_refine_ls_goodness_of_fit_ref 1.078
_refine_ls_hydrogen_treatment constr
_refine_ls_matrix_type full
_refine_ls_number_parameters 397
_refine_ls_number_reflns 7525
_refine_ls_number_restraints 0
_refine_ls_restrained_S_all 1.078
_refine_ls_R_factor_all 0.0504
_refine_ls_R_factor_gt 0.0380
_refine_ls_shift/su_max 0.000
_refine_ls_shift/su_mean 0.000
_refine_ls_structure_factor_coef Fsqd
_refine_ls_weighting_details 'w=1/[\s^2^(Fo^2^)+(0.0387P)^2^+1.2241P] where P=(Fo^2^+2Fc^2^)/3'
_refine_ls_weighting_scheme calc
_refine_ls_wR_factor_gt 0.0870
_refine_ls_wR_factor_ref 0.0936
_reflns_Friedel_coverage 0.000
_reflns_number_gt 6234
_reflns_number_total 7525
_reflns_threshold_expression 'I > 2\s(I)'
_cod_data_source_file c9nj00420c2.cif
_cod_data_source_block 1
_cod_depositor_comments
;
The following automatic conversions were performed:

'_atom_sites_solution_primary' value 'Direct' changed to 'direct'
according to
/home/data/users/saulius/crontab/automatic-downloads/rss-feeds/RSC/lib/dictionaries/cif_core.dic
dictionary named 'cif_core.dic' version 2.4.2 from 2011-04-26.

'_atom_sites_solution_secondary' value 'Difmap' changed to 'difmap'
according to
/home/data/users/saulius/crontab/automatic-downloads/rss-feeds/RSC/lib/dictionaries/cif_core.dic
dictionary named 'cif_core.dic' version 2.4.2 from 2011-04-26.

'_exptl_absorpt_correction_type' value 'MULTI-SCAN' changed to
'multi-scan' according to
/home/data/users/saulius/crontab/automatic-downloads/rss-feeds/RSC/lib/dictionaries/cif_core.dic
dictionary named 'cif_core.dic' version 2.4.2 from 2011-04-26.

Automatic conversion script
Id: cif_fix_values 4973 2017-02-22 13:04:09Z antanas 

 Adding full bibliography for 7058268--7058269.cif.
;
_cod_original_cell_volume 3127.68(11)
_cod_database_code 7058268
_shelx_space_group_comment
;
The symmetry employed for this shelxl refinement is uniquely defined
by the following loop, which should always be used as a source of
symmetry information in preference to the above space-group names.
They are only intended as comments.
;
_shelx_estimated_absorpt_t_min 0.857
_shelx_estimated_absorpt_t_max 0.910
_shelxl_version_number 2013-4

loop_
_space_group_symop_operation_xyz
'x, y, z'
'-x, y+1/2, -z+1/2'
'-x, -y, -z'
'x, -y-1/2, z-1/2'

loop_
_atom_site_label
_atom_site_type_symbol
_atom_site_fract_x
_atom_site_fract_y
_atom_site_fract_z
_atom_site_U_iso_or_equiv
_atom_site_adp_type
_atom_site_occupancy
_atom_site_site_symmetry_order
_atom_site_calc_flag
_atom_site_refinement_flags_posn
_atom_site_refinement_flags_adp
Co1 Co -0.12314(2) -0.00988(2) 0.20385(2) 0.02919(7) Uani 1 1 d . .
N1 N 0.09458(16) 0.00579(5) 0.26414(10) 0.0295(3) Uani 1 1 d . .
N2 N -0.06192(15) -0.00150(5) 0.07998(10) 0.0281(3) Uani 1 1 d . .
C1 C 0.1635(2) 0.01426(7) 0.36061(12) 0.0373(4) Uani 1 1 d . .
H1 H 0.1045 0.0150 0.4059 0.045 Uiso 1 1 calc R U
C2 C 0.3196(2) 0.02194(8) 0.39495(13) 0.0424(4) Uani 1 1 d . .
H2 H 0.3646 0.0280 0.4624 0.051 Uiso 1 1 calc R U
C3 C 0.4082(2) 0.02065(8) 0.32918(14) 0.0436(5) Uani 1 1 d . .
H3 H 0.5140 0.0243 0.3517 0.052 Uiso 1 1 calc R U
C4 C 0.3374(2) 0.01380(8) 0.22865(13) 0.0382(4) Uani 1 1 d . .
H4 H 0.3945 0.0140 0.1822 0.046 Uiso 1 1 calc R U
C5 C 0.18092(18) 0.00668(7) 0.19849(11) 0.0289(3) Uani 1 1 d . .
C6 C 0.09110(18) 0.00174(6) 0.09415(11) 0.0277(3) Uani 1 1 d . .
C7 C 0.15330(19) 0.00266(7) 0.01323(12) 0.0299(3) Uani 1 1 d . .
H7 H 0.2591 0.0041 0.0239 0.036 Uiso 1 1 calc R U
N3 N -0.1902(3) 0.10602(8) 0.20557(18) 0.0729(6) Uani 1 1 d . .
C8 C -0.1704(2) 0.06223(8) 0.20598(14) 0.0432(4) Uani 1 1 d . .
N4 N -0.1991(2) -0.02966(8) 0.39848(12) 0.0564(5) Uani 1 1 d . .
C9 C -0.1710(2) -0.02143(8) 0.32433(13) 0.0384(4) Uani 1 1 d . .
N5 N -0.45260(19) -0.03369(9) 0.09786(13) 0.0559(5) Uani 1 1 d . .
C10 C -0.3278(2) -0.02460(8) 0.13920(13) 0.0383(4) Uani 1 1 d . .
N6 N -0.0448(2) -0.12474(8) 0.19719(15) 0.0643(5) Uani 1 1 d . .
C11 C -0.0765(2) -0.08198(8) 0.20106(12) 0.0366(4) Uani 1 1 d . .
P1 P 0.41919(6) 0.20668(2) 0.35899(4) 0.04245(13) Uani 1 1 d . .
C12 C 0.3520(2) 0.17679(8) 0.23921(16) 0.0494(5) Uani 1 1 d . .
C13 C 0.4490(3) 0.17470(11) 0.17737(18) 0.0669(7) Uani 1 1 d . .
H13 H 0.5461 0.1895 0.1972 0.080 Uiso 1 1 calc R U
C14 C 0.3990(4) 0.15010(12) 0.0853(2) 0.0859(9) Uani 1 1 d . .
H14 H 0.4639 0.1471 0.0440 0.103 Uiso 1 1 calc R U
C15 C 0.2529(5) 0.13034(11) 0.0559(2) 0.0875(10) Uani 1 1 d . .
H15 H 0.2189 0.1147 -0.0064 0.105 Uiso 1 1 calc R U
C16 C 0.1564(4) 0.13302(10) 0.1160(2) 0.0778(9) Uani 1 1 d . .
H16 H 0.0578 0.1195 0.0943 0.093 Uiso 1 1 calc R U
C17 C 0.2052(3) 0.15576(9) 0.20886(19) 0.0597(6) Uani 1 1 d . .
H17 H 0.1409 0.1570 0.2507 0.072 Uiso 1 1 calc R U
C18 C 0.2657(2) 0.21069(8) 0.41720(17) 0.0484(5) Uani 1 1 d . .
C19 C 0.2357(3) 0.16854(10) 0.4710(2) 0.0679(7) Uani 1 1 d . .
H19 H 0.2957 0.1388 0.4773 0.081 Uiso 1 1 calc R U
C20 C 0.1172(3) 0.17084(14) 0.5149(3) 0.0917(10) Uani 1 1 d . .
H20 H 0.0971 0.1427 0.5513 0.110 Uiso 1 1 calc R U
C21 C 0.0281(3) 0.21476(14) 0.5052(3) 0.0995(12) Uani 1 1 d . .
H21 H -0.0511 0.2165 0.5358 0.119 Uiso 1 1 calc R U
C22 C 0.0559(3) 0.25589(12) 0.4504(3) 0.0947(11) Uani 1 1 d . .
H22 H -0.0064 0.2851 0.4427 0.114 Uiso 1 1 calc R U
C23 C 0.1751(3) 0.25456(9) 0.4066(2) 0.0670(7) Uani 1 1 d . .
H23 H 0.1943 0.2829 0.3703 0.080 Uiso 1 1 calc R U
C24 C 0.4895(2) 0.27011(8) 0.34236(17) 0.0507(5) Uani 1 1 d . .
C25 C 0.6219(3) 0.28888(10) 0.4067(2) 0.0746(8) Uani 1 1 d . .
H25 H 0.6782 0.2682 0.4584 0.090 Uiso 1 1 calc R U
C26 C 0.6708(4) 0.33867(12) 0.3940(3) 0.0997(12) Uani 1 1 d . .
H26 H 0.7610 0.3513 0.4368 0.120 Uiso 1 1 calc R U
C27 C 0.5874(4) 0.36895(12) 0.3195(3) 0.0930(11) Uani 1 1 d . .
H27 H 0.6212 0.4024 0.3116 0.112 Uiso 1 1 calc R U
C28 C 0.4547(4) 0.35134(11) 0.2556(3) 0.0878(9) Uani 1 1 d . .
H28 H 0.3976 0.3728 0.2055 0.105 Uiso 1 1 calc R U
C29 C 0.4058(4) 0.30133(10) 0.2659(2) 0.0734(7) Uani 1 1 d . .
H29 H 0.3171 0.2887 0.2216 0.088 Uiso 1 1 calc R U
C30 C 0.5692(2) 0.16901(8) 0.43882(14) 0.0418(4) Uani 1 1 d . .
C31 C 0.6120(3) 0.17921(10) 0.54087(16) 0.0582(6) Uani 1 1 d . .
H31 H 0.5614 0.2047 0.5670 0.070 Uiso 1 1 calc R U
C32 C 0.7295(3) 0.15135(11) 0.60315(18) 0.0646(7) Uani 1 1 d . .
H32 H 0.7593 0.1584 0.6712 0.078 Uiso 1 1 calc R U
C33 C 0.8022(3) 0.11337(10) 0.56479(19) 0.0623(6) Uani 1 1 d . .
H33 H 0.8806 0.0944 0.6071 0.075 Uiso 1 1 calc R U
C34 C 0.7609(3) 0.10311(9) 0.4651(2) 0.0628(6) Uani 1 1 d . .
H34 H 0.8112 0.0772 0.4398 0.075 Uiso 1 1 calc R U
C35 C 0.6450(2) 0.13094(8) 0.40134(17) 0.0503(5) Uani 1 1 d . .
H35 H 0.6180 0.1240 0.3332 0.060 Uiso 1 1 calc R U
O1W O -0.1842(4) 0.21646(11) 0.1775(3) 0.1671(15) Uani 1 1 d . .

loop_
_atom_site_aniso_label
_atom_site_aniso_U_11
_atom_site_aniso_U_22
_atom_site_aniso_U_33
_atom_site_aniso_U_23
_atom_site_aniso_U_13
_atom_site_aniso_U_12
Co1 0.03107(12) 0.03962(14) 0.02008(11) 0.00036(9) 0.01239(8) 0.00246(9)
N1 0.0339(7) 0.0354(7) 0.0203(6) -0.0018(5) 0.0095(5) 0.0010(6)
N2 0.0301(6) 0.0353(8) 0.0214(6) 0.0005(5) 0.0116(5) 0.0024(5)
C1 0.0437(9) 0.0480(11) 0.0215(8) -0.0030(7) 0.0112(7) -0.0010(8)
C2 0.0472(10) 0.0527(12) 0.0239(8) -0.0039(8) 0.0037(7) -0.0013(9)
C3 0.0345(9) 0.0580(13) 0.0350(10) -0.0015(9) 0.0036(8) -0.0018(8)
C4 0.0344(8) 0.0522(11) 0.0297(9) -0.0010(8) 0.0117(7) 0.0026(8)
C5 0.0331(8) 0.0346(9) 0.0205(7) 0.0000(6) 0.0099(6) 0.0023(7)
C6 0.0292(7) 0.0336(9) 0.0216(7) -0.0003(6) 0.0092(6) 0.0017(6)
C7 0.0288(7) 0.0405(10) 0.0224(7) -0.0008(6) 0.0104(6) 0.0013(6)
N3 0.0923(16) 0.0510(13) 0.0827(16) 0.0002(11) 0.0361(13) 0.0203(11)
C8 0.0473(10) 0.0524(13) 0.0353(10) 0.0005(8) 0.0208(8) 0.0098(9)
N4 0.0660(12) 0.0800(14) 0.0313(9) 0.0016(8) 0.0268(8) -0.0029(10)
C9 0.0398(9) 0.0498(11) 0.0277(9) -0.0025(8) 0.0129(7) -0.0005(8)
N5 0.0359(9) 0.0903(15) 0.0429(10) 0.0102(9) 0.0129(7) -0.0014(9)
C10 0.0367(9) 0.0564(12) 0.0269(8) 0.0063(8) 0.0173(7) 0.0037(8)
N6 0.0728(13) 0.0469(11) 0.0616(12) -0.0061(9) -0.0017(10) 0.0041(10)
C11 0.0381(9) 0.0448(11) 0.0252(8) -0.0019(7) 0.0055(7) -0.0021(8)
P1 0.0377(2) 0.0424(3) 0.0462(3) -0.0054(2) 0.0095(2) 0.0010(2)
C12 0.0524(12) 0.0444(11) 0.0456(11) -0.0028(9) 0.0034(9) 0.0049(9)
C13 0.0767(17) 0.0757(17) 0.0461(13) -0.0023(12) 0.0127(12) -0.0020(13)
C14 0.131(3) 0.084(2) 0.0458(14) -0.0030(14) 0.0279(16) 0.0004(19)
C15 0.137(3) 0.0596(17) 0.0456(15) -0.0030(12) -0.0098(17) -0.0083(18)
C16 0.088(2) 0.0568(16) 0.0677(18) -0.0057(13) -0.0147(16) -0.0071(14)
C17 0.0584(13) 0.0461(12) 0.0639(14) -0.0040(11) -0.0020(11) 0.0018(10)
C18 0.0379(10) 0.0468(12) 0.0615(13) -0.0081(10) 0.0153(9) -0.0031(8)
C19 0.0463(12) 0.0633(16) 0.097(2) 0.0088(14) 0.0245(13) 0.0027(11)
C20 0.0586(16) 0.095(2) 0.133(3) 0.024(2) 0.0457(18) -0.0083(15)
C21 0.0649(18) 0.099(3) 0.156(3) -0.014(2) 0.067(2) -0.0083(17)
C22 0.0646(17) 0.0622(18) 0.176(4) -0.019(2) 0.065(2) -0.0007(13)
C23 0.0517(13) 0.0465(13) 0.110(2) -0.0075(13) 0.0351(14) -0.0015(10)
C24 0.0508(11) 0.0452(12) 0.0623(13) -0.0043(10) 0.0258(10) 0.0008(9)
C25 0.0573(14) 0.0550(15) 0.110(2) -0.0090(15) 0.0190(15) -0.0079(12)
C26 0.077(2) 0.0586(18) 0.164(4) -0.016(2) 0.034(2) -0.0181(15)
C27 0.111(3) 0.0477(16) 0.149(3) -0.0128(19) 0.083(3) -0.0109(17)
C28 0.120(3) 0.0551(17) 0.104(2) 0.0179(16) 0.057(2) 0.0100(17)
C29 0.0859(19) 0.0588(16) 0.0776(18) 0.0080(13) 0.0257(15) 0.0001(14)
C30 0.0359(9) 0.0468(11) 0.0423(10) -0.0027(8) 0.0102(8) -0.0033(8)
C31 0.0503(12) 0.0804(17) 0.0458(12) -0.0083(11) 0.0163(10) 0.0040(11)
C32 0.0554(13) 0.095(2) 0.0408(12) 0.0078(12) 0.0083(10) -0.0075(13)
C33 0.0511(13) 0.0589(15) 0.0671(16) 0.0158(12) -0.0008(11) -0.0035(11)
C34 0.0557(13) 0.0473(13) 0.0778(17) -0.0056(12) 0.0049(12) 0.0095(10)
C35 0.0486(11) 0.0458(12) 0.0520(12) -0.0093(9) 0.0058(9) 0.0028(9)
O1W 0.133(2) 0.095(2) 0.259(4) 0.046(2) 0.029(3) 0.0107(18)

loop_
_atom_type_symbol
_atom_type_description
_atom_type_scat_dispersion_real
_atom_type_scat_dispersion_imag
_atom_type_scat_source
C C 0.0033 0.0016 'International Tables Vol C Tables 4.2.6.8 and 6.1.1.4'
H H 0.0000 0.0000 'International Tables Vol C Tables 4.2.6.8 and 6.1.1.4'
N N 0.0061 0.0033 'International Tables Vol C Tables 4.2.6.8 and 6.1.1.4'
O O 0.0106 0.0060 'International Tables Vol C Tables 4.2.6.8 and 6.1.1.4'
Co Co 0.3494 0.9721 'International Tables Vol C Tables 4.2.6.8 and 6.1.1.4'
P P 0.1023 0.0942 'International Tables Vol C Tables 4.2.6.8 and 6.1.1.4'

loop_
_geom_angle_atom_site_label_1
_geom_angle_atom_site_label_2
_geom_angle_atom_site_label_3
_geom_angle
_geom_angle_site_symmetry_1
_geom_angle_site_symmetry_3
C9 Co1 C10 87.64(8) . .
C9 Co1 C11 88.26(8) . .
C10 Co1 C11 89.37(8) . .
C9 Co1 C8 91.93(8) . .
C10 Co1 C8 90.43(9) . .
C11 Co1 C8 179.72(8) . .
C9 Co1 N2 176.02(7) . .
C10 Co1 N2 94.51(6) . .
C11 Co1 N2 88.42(7) . .
C8 Co1 N2 91.40(7) . .
C9 Co1 N1 95.71(7) . .
C10 Co1 N1 176.63(6) . .
C11 Co1 N1 90.36(7) . .
C8 Co1 N1 89.83(7) . .
N2 Co1 N1 82.12(6) . .
C9 Co1 Co1 172.52(6) . 3
C10 Co1 Co1 97.05(5) . 3
C11 Co1 Co1 85.98(5) . 3
C8 Co1 Co1 93.85(6) . 3
N2 Co1 Co1 3.55(4) . 3
N1 Co1 Co1 79.58(4) . 3
C1 N1 C5 118.47(15) . .
C1 N1 Co1 127.20(12) . .
C5 N1 Co1 114.31(11) . .
C7 N2 C6 119.06(14) 3 .
C7 N2 Co1 127.03(11) 3 .
C6 N2 Co1 113.70(10) . .
N1 C1 C2 121.87(17) . .
C3 C2 C1 119.71(17) . .
C2 C3 C4 118.90(17) . .
C5 C4 C3 118.85(17) . .
N1 C5 C4 122.10(15) . .
N1 C5 C6 113.54(14) . .
C4 C5 C6 124.31(15) . .
N2 C6 C7 120.57(14) . .
N2 C6 C5 115.08(14) . .
C7 C6 C5 124.28(14) . .
N2 C7 C6 120.36(15) 3 .
C8 N3 O1W 165.9(2) . .
N3 C8 Co1 175.6(2) . .
C9 N4 H1 144.0 . 3_556
N4 C9 Co1 178.4(2) . .
C10 N5 H4 105.9 . 1_455
N5 C10 Co1 178.71(17) . .
N6 C11 Co1 177.35(19) . .
C12 P1 C30 110.82(10) . .
C12 P1 C24 108.42(11) . .
C30 P1 C24 109.73(10) . .
C12 P1 C18 109.63(10) . .
C30 P1 C18 107.61(10) . .
C24 P1 C18 110.63(10) . .
C13 C12 C17 120.7(2) . .
C13 C12 P1 118.81(18) . .
C17 C12 P1 120.51(19) . .
C12 C13 C14 119.1(3) . .
C15 C14 C13 119.4(3) . .
C16 C15 C14 121.6(3) . .
C15 C16 C17 119.9(3) . .
C16 C17 C12 119.2(3) . .
C23 C18 C19 120.0(2) . .
C23 C18 P1 120.71(18) . .
C19 C18 P1 119.23(17) . .
C20 C19 C18 119.8(3) . .
C19 C20 C21 120.0(3) . .
C22 C21 C20 120.1(3) . .
C21 C22 C23 120.8(3) . .
C22 C23 C18 119.2(3) . .
C25 C24 C29 119.7(2) . .
C25 C24 P1 121.0(2) . .
C29 C24 P1 119.28(19) . .
C24 C25 C26 119.8(3) . .
C27 C26 C25 120.0(3) . .
C26 C27 C28 121.2(3) . .
C27 C28 C29 119.5(3) . .
C28 C29 C24 119.8(3) . .
C35 C30 C31 119.36(19) . .
C35 C30 P1 121.55(15) . .
C31 C30 P1 119.09(16) . .
C32 C31 C30 119.9(2) . .
C33 C32 C31 120.0(2) . .
C34 C33 C32 120.5(2) . .
C33 C34 C35 120.5(2) . .
C30 C35 C34 119.8(2) . .

loop_
_geom_bond_atom_site_label_1
_geom_bond_atom_site_label_2
_geom_bond_distance
_geom_bond_site_symmetry_2
Co1 C9 1.8657(18) .
Co1 C10 1.8683(19) .
Co1 C11 1.908(2) .
Co1 C8 1.908(2) .
Co1 N2 1.9603(13) .
Co1 N1 1.9659(14) .
Co1 Co1 6.6536(4) 3
N1 C1 1.337(2) .
N1 C5 1.354(2) .
N2 C7 1.337(2) 3
N2 C6 1.349(2) .
C1 C2 1.380(3) .
C2 C3 1.371(3) .
C3 C4 1.384(2) .
C4 C5 1.378(2) .
C5 C6 1.466(2) .
C6 C7 1.389(2) .
C7 N2 1.337(2) 3
N3 C8 1.142(3) .
N3 O1W 2.874(4) .
N4 C9 1.147(2) .
N4 H1 2.6512 3_556
N5 C10 1.146(2) .
N5 H4 2.3849 1_455
N6 C11 1.143(3) .
P1 C12 1.787(2) .
P1 C30 1.791(2) .
P1 C24 1.791(2) .
P1 C18 1.792(2) .
C12 C13 1.387(3) .
C12 C17 1.392(3) .
C13 C14 1.391(4) .
C14 C15 1.373(5) .
C15 C16 1.365(5) .
C16 C17 1.378(4) .
C18 C23 1.381(3) .
C18 C19 1.387(3) .
C19 C20 1.373(4) .
C20 C21 1.375(4) .
C21 C22 1.368(5) .
C22 C23 1.376(4) .
C24 C25 1.376(3) .
C24 C29 1.385(3) .
C25 C26 1.384(4) .
C26 C27 1.354(5) .
C27 C28 1.366(5) .
C28 C29 1.382(4) .
C30 C35 1.378(3) .
C30 C31 1.392(3) .
C31 C32 1.379(3) .
C32 C33 1.366(4) .
C33 C34 1.362(4) .
C34 C35 1.379(3) .
